data_7233478
loop_
_publ_author_name
'Zhi-Fa Liu'
'Mei-Feng Wu'
'Shuai-Hua Wang'
'Fa-Kun Zheng'
'Guan-E. Wang'
'Jun Chen'
'Yu Xiao'
'A-Qing Wu'
'Guo-Cong Guo'
'Jin-Shun Huang'

_publ_section_title
;
 Eu3+-doped Tb3+ metal-organic frameworks emitting tunable three primary
 colors towards white light
;
_journal_name_full 'Journal of Materials Chemistry C'
_journal_page_first 4634
_journal_page_last 4639
_journal_paper_doi 10.1039/C3TC30733F
_journal_volume 1
_journal_year 2013
_chemical_formula_moiety Eu5Zn2C140H135O47N40
_chemical_formula_sum 'C140 H135 Eu5 N40 O47 Zn2'
_chemical_formula_weight 4020.46
_chemical_melting_point ?
_chemical_name_common Eu5Zn2C140H135O47N40
_space_group_IT_number 2
_space_group_name_Hall '-P 1'
_space_group_name_H-M_alt 'P -1'
_symmetry_cell_setting triclinic
_symmetry_space_group_name_Hall '-P 1'
_symmetry_space_group_name_H-M 'P -1'
_atom_sites_solution_hydrogens geom
_atom_sites_solution_primary direct
_atom_sites_solution_secondary difmap
_cell_angle_alpha 94.2350(10)
_cell_angle_beta 97.134(3)
_cell_angle_gamma 113.480(3)
_cell_formula_units_Z 1
_cell_length_a 13.094(3)
_cell_length_b 14.061(3)
_cell_length_c 23.454(5)
_cell_measurement_reflns_used 9973
_cell_measurement_temperature 293(2)
_cell_measurement_theta_max 27.7713
_cell_measurement_theta_min 2.0371
_cell_volume 3893.8(15)
_computing_cell_refinement 'Bruker XSCANS'
_computing_data_collection 'Bruker XSCANS'
_computing_data_reduction 'Bruker SHELXTL'
_computing_molecular_graphics 'Bruker SHELXTL'
_computing_publication_material 'Bruker SHELXTL'
_computing_structure_refinement 'SHELXL-97 (Sheldrick, 1997)'
_computing_structure_solution 'SHELXS-97 (Sheldrick, 1990)'
_diffrn_ambient_temperature 293(2)
_diffrn_detector_area_resol_mean 28.5714
_diffrn_measured_fraction_theta_full 0.965
_diffrn_measured_fraction_theta_max 0.965
_diffrn_measurement_device_type 'Bruker P4'
_diffrn_measurement_method CCD_Profile_fitting
_diffrn_radiation_monochromator graphite
_diffrn_radiation_source 'fine-focus sealed tube'
_diffrn_radiation_type MoK\a
_diffrn_radiation_wavelength 0.71073
_diffrn_reflns_av_R_equivalents 0.0303
_diffrn_reflns_av_sigmaI/netI 0.0421
_diffrn_reflns_limit_h_max 15
_diffrn_reflns_limit_h_min -15
_diffrn_reflns_limit_k_max 16
_diffrn_reflns_limit_k_min -16
_diffrn_reflns_limit_l_max 27
_diffrn_reflns_limit_l_min -27
_diffrn_reflns_number 28125
_diffrn_reflns_theta_full 25.00
_diffrn_reflns_theta_max 25.00
_diffrn_reflns_theta_min 2.77
_exptl_absorpt_coefficient_mu 2.381
_exptl_absorpt_correction_T_max 1.0000
_exptl_absorpt_correction_T_min 0.7590
_exptl_absorpt_correction_type multi-scan
_exptl_absorpt_process_details 'Sphere (Rigaku CrystalClear)'
_exptl_crystal_colour Colorless
_exptl_crystal_density_diffrn 1.715
_exptl_crystal_density_meas ?
_exptl_crystal_density_method 'not measured'
_exptl_crystal_description sheet
_exptl_crystal_F_000 2006
_exptl_crystal_size_max 0.21
_exptl_crystal_size_mid 0.19
_exptl_crystal_size_min 0.08
_refine_diff_density_max 1.784
_refine_diff_density_min -1.107
_refine_diff_density_rms 0.118
_refine_ls_extinction_method none
_refine_ls_goodness_of_fit_ref 1.038
_refine_ls_hydrogen_treatment mixed
_refine_ls_matrix_type full
_refine_ls_number_parameters 1193
_refine_ls_number_reflns 13255
_refine_ls_number_restraints 185
_refine_ls_restrained_S_all 1.060
_refine_ls_R_factor_all 0.0526
_refine_ls_R_factor_gt 0.0436
_refine_ls_shift/su_max 0.058
_refine_ls_shift/su_mean 0.001
_refine_ls_structure_factor_coef Fsqd
_refine_ls_weighting_details 'calc w=1/[\s^2^(Fo^2^)+(0.0830P)^2^+1.9148P] where P=(Fo^2^+2Fc^2^)/3'
_refine_ls_weighting_scheme calc
_refine_ls_wR_factor_gt 0.1194
_refine_ls_wR_factor_ref 0.1283
_reflns_number_gt 11056
_reflns_number_total 13255
_reflns_threshold_expression >2sigma(I)
_cod_data_source_file J-Mater-Chem-C-2013-1-4634-1.cif
_cod_data_source_block a
_cod_depositor_comments
;
The following automatic conversions were performed:

data item '_chemical_melting_point' value 'not measured' was changed
to '?' -- the value is undefined or not given.

data item '_exptl_absorpt_correction_type' value 'Multi-scan' was
changed to 'multi-scan' in accordance with the built-in table derived
from the CIF Core dictionary named 'cif_core.dic' version 2.4.5 last
updated on 2014-11-21.

data item '_symmetry_cell_setting' value 'Triclinic' was changed to
'triclinic' in accordance with the built-in table derived from the
CIF Core dictionary named 'cif_core.dic' version 2.4.5 last updated
on 2014-11-21.

data item '_exptl_crystal_density_meas' value 'not measured' was
changed to '?' -- the value is perceived as not measured.

Automatic conversion script
Id: cif_fix_values 6909 2019-04-08 15:41:33Z antanas 
;
_cod_original_sg_symbol_H-M P-1
_cod_database_code 7233478

loop_
_symmetry_equiv_pos_as_xyz
'x, y, z'
'-x, -y, -z'

loop_
_atom_site_label
_atom_site_type_symbol
_atom_site_fract_x
_atom_site_fract_y
_atom_site_fract_z
_atom_site_U_iso_or_equiv
_atom_site_adp_type
_atom_site_occupancy
_atom_site_symmetry_multiplicity
_atom_site_calc_flag
_atom_site_refinement_flags
_atom_site_disorder_assembly
_atom_site_disorder_group
Eu1 Eu 0.411920(18) 0.445740(17) 0.789315(10) 0.03205(6) Uani 1 1 d U . .
Eu2 Eu 0.446255(18) 0.492787(16) 0.594593(9) 0.02897(6) Uani 1 1 d U . .
Eu3 Eu 0.01844(4) 1.02670(4) 1.04565(2) 0.03969(12) Uani 0.50 1 d PU . .
Zn1 Zn -0.29674(4) 0.30114(4) 0.01177(2) 0.03699(13) Uani 1 1 d . . .
O1W O -0.1546(4) 1.0262(4) 1.0003(2) 0.0911(10) Uani 1 1 d DU . .
H1WA H -0.176(3) 1.023(3) 1.0335(8) 0.109 Uiso 1 1 d D . .
H1WB H -0.128(6) 1.0910(11) 0.9967(19) 0.109 Uiso 1 1 d D . .
O2W O 0.1944(6) 1.1615(6) 1.0960(4) 0.1499(13) Uani 1 1 d DU . .
H2WA H 0.222(3) 1.130(2) 1.120(2) 0.180 Uiso 1 1 d D . .
H2WB H 0.253(2) 1.216(3) 1.093(3) 0.180 Uiso 1 1 d D . .
O3W O 0.0465(7) 0.9193(7) 1.1166(4) 0.0700(12) Uani 0.50 1 d PDU . .
H3WA H 0.011(3) 0.931(6) 1.086(2) 0.084 Uiso 0.50 1 d PD . .
O4W O -0.0437(5) 1.0655(5) 1.1366(3) 0.1235(12) Uani 1 1 d DU . .
H4WA H -0.1077(12) 1.065(3) 1.123(3) 0.148 Uiso 1 1 d D . .
H4WB H 0.006(2) 1.124(2) 1.130(3) 0.148 Uiso 1 1 d D . .
O5WA O 0.0981(8) 1.1486(7) 1.0008(4) 0.0825(18) Uani 0.50 1 d PDU . 1
H5WA H 0.097(9) 1.112(3) 1.0282(11) 0.099 Uiso 0.50 1 d PD A 1
H5WB H 0.084(8) 1.105(3) 0.9702(11) 0.099 Uiso 0.50 1 d PD B 1
O5WB O 0.0151(7) 1.2000(7) 1.0298(4) 0.0825(18) Uani 0.50 1 d PD . 2
H5WC H 0.035(3) 1.175(5) 1.0014(13) 0.099 Uiso 0.50 1 d PD C 2
H5WD H 0.062(3) 1.204(6) 1.0595(11) 0.099 Uiso 0.50 1 d PD D 2
O6W O 0.4968(3) 0.3520(3) 0.85449(18) 0.0581(11) Uani 1 1 d D . .
H6WA H 0.532(3) 0.359(3) 0.8887(7) 0.070 Uiso 1 1 d D . .
H6WB H 0.544(2) 0.397(3) 0.8382(13) 0.070 Uiso 1 1 d D . .
O7W O 0.2669(3) 0.3088(3) 0.82885(18) 0.0618(11) Uani 1 1 d D . .
H7WA H 0.2019(15) 0.268(2) 0.8104(16) 0.074 Uiso 1 1 d D . .
H7WB H 0.289(2) 0.270(2) 0.8487(18) 0.074 Uiso 1 1 d D . .
O8W O 0.5296(4) 0.5655(4) 0.8744(2) 0.0791(10) Uani 1 1 d DU . .
H8WA H 0.508(3) 0.5051(13) 0.8842(17) 0.095 Uiso 1 1 d D . .
H8WB H 0.5913(15) 0.583(4) 0.8619(15) 0.095 Uiso 1 1 d D . .
O9W O 0.3008(3) 0.5185(3) 0.8452(2) 0.0689(12) Uani 1 1 d D . .
H9WA H 0.2386(17) 0.4710(18) 0.849(2) 0.083 Uiso 1 1 d D . .
H9WB H 0.293(2) 0.5756(11) 0.850(3) 0.083 Uiso 1 1 d D . .
O10W O 0.2302(3) 0.4059(3) 0.71941(17) 0.0585(10) Uani 1 1 d DU . .
H10A H 0.234(5) 0.424(2) 0.6858(7) 0.070 Uiso 1 1 d D . .
H10B H 0.187(4) 0.3408(11) 0.7136(16) 0.070 Uiso 1 1 d D . .
O11 O 0.4386(3) 0.6075(3) 0.76479(16) 0.0535(9) Uani 1 1 d . . .
O11W O 0.6441(3) 0.6304(3) 0.58995(18) 0.0629(12) Uani 1 1 d D . .
H11D H 0.697(2) 0.683(2) 0.6121(13) 0.075 Uiso 1 1 d D . .
H11E H 0.676(2) 0.628(4) 0.5606(10) 0.075 Uiso 1 1 d D . .
O12 O 0.4471(4) 0.6024(3) 0.67287(17) 0.0651(11) Uani 1 1 d U . .
O12W O 0.2901(11) 0.2781(11) 0.9352(7) 0.3357(14) Uani 1 1 d DU . .
H12A H 0.228(2) 0.255(6) 0.948(2) 0.403 Uiso 1 1 d D . .
H12B H 0.330(5) 0.338(3) 0.955(3) 0.403 Uiso 1 1 d D . .
O13W O 0.2401(8) 1.2848(9) 1.1935(5) 0.2312(14) Uani 1 1 d DU . .
H13B H 0.2762(19) 1.250(3) 1.182(2) 0.277 Uiso 1 1 d D . .
H13C H 0.199(3) 1.289(5) 1.1636(16) 0.277 Uiso 1 1 d D . .
O14W O 0.2169(8) 0.2032(7) 0.2973(6) 0.2032(14) Uani 1 1 d DU . .
H14B H 0.151(2) 0.156(2) 0.296(5) 0.244 Uiso 1 1 d D . .
H14C H 0.208(3) 0.2601(14) 0.301(6) 0.244 Uiso 1 1 d D . .
O21 O 0.3783(3) 0.2983(3) 0.72492(15) 0.0422(8) Uani 1 1 d . . .
O22 O 0.3597(3) 0.3421(3) 0.63672(16) 0.0543(10) Uani 1 1 d . . .
O31 O 0.2428(3) 0.4577(3) 0.59325(15) 0.0502(9) Uani 1 1 d . . .
O32 O 0.2851(3) 0.3997(3) 0.51378(14) 0.0428(8) Uani 1 1 d . . .
O41 O 0.5181(3) 0.4020(3) 0.53723(14) 0.0427(8) Uani 1 1 d . . .
O42 O 0.5695(3) 0.3708(3) 0.45484(15) 0.0506(9) Uani 1 1 d . . .
O51 O 0.5850(3) 0.4890(4) 0.66814(19) 0.0704(12) Uani 1 1 d U . .
O52 O 0.5910(3) 0.4948(3) 0.76269(16) 0.0473(9) Uani 1 1 d . . .
N11 N 0.5377(3) 1.2313(3) 1.01360(18) 0.0409(10) Uani 1 1 d . . .
N12 N 0.4993(4) 1.2682(4) 1.0575(2) 0.0567(12) Uani 1 1 d . . .
N13 N 0.3929(4) 1.2109(4) 1.0532(2) 0.0663(15) Uani 1 1 d . . .
N14 N 0.3579(4) 1.1358(4) 1.0071(2) 0.0636(14) Uani 1 1 d . . .
N21 N -0.0612(4) -0.1706(4) 0.2918(2) 0.0590(13) Uani 1 1 d . . .
N22 N -0.0803(5) -0.1575(5) 0.2363(3) 0.0709(16) Uani 1 1 d . . .
N23 N -0.0177(5) -0.0610(6) 0.2300(3) 0.093(2) Uani 1 1 d . . .
H23B H -0.0180 -0.0345 0.1981 0.112 Uiso 1 1 calc R . .
N24 N 0.0475(5) -0.0090(5) 0.2815(3) 0.0761(17) Uani 1 1 d . . .
N31 N -0.2238(3) 0.3130(3) 0.14183(17) 0.0380(9) Uani 1 1 d . . .
N32 N -0.2281(3) 0.2758(3) 0.08673(17) 0.0397(10) Uani 1 1 d . . .
N33 N -0.1730(4) 0.2154(4) 0.08451(19) 0.0587(12) Uani 1 1 d . . .
N34 N -0.1283(4) 0.2141(4) 0.13915(19) 0.0519(11) Uani 1 1 d . . .
N41 N 0.7971(4) 0.1568(4) 0.88254(18) 0.0546(12) Uani 1 1 d . . .
N42 N 0.8036(4) 0.1856(4) 0.93908(18) 0.0507(11) Uani 1 1 d . . .
N43 N 0.7435(4) 0.2406(3) 0.94309(18) 0.0466(11) Uani 1 1 d . . .
N44 N 0.6977(3) 0.2497(3) 0.89007(17) 0.0433(10) Uani 1 1 d . . .
N51 N 1.1841(4) 0.3869(4) 1.0152(2) 0.0629(14) Uani 1 1 d . . .
N52 N 1.2779(4) 0.4371(4) 1.0562(3) 0.0701(16) Uani 1 1 d . . .
N53 N 1.3214(4) 0.5351(4) 1.0510(2) 0.0585(13) Uani 1 1 d . . .
N54 N 1.2570(3) 0.5526(3) 1.00686(19) 0.0446(10) Uani 1 1 d . . .
C11 C 0.4494(4) 1.1508(4) 0.9836(2) 0.0408(12) Uani 1 1 d . . .
C12 C 0.4480(4) 1.0855(4) 0.9315(2) 0.0400(12) Uani 1 1 d . . .
C13 C 0.5242(4) 1.0384(4) 0.9315(2) 0.0388(11) Uani 1 1 d . . .
H13A H 0.5750 1.0469 0.9650 0.063(18) Uiso 1 1 d R . .
C14 C 0.5234(4) 0.9784(4) 0.8811(2) 0.0401(11) Uani 1 1 d . . .
H14A H 0.5731 0.9461 0.8815 0.061(17) Uiso 1 1 d R . .
C15 C 0.4509(4) 0.9672(4) 0.8309(2) 0.0411(12) Uani 1 1 d . . .
C16 C 0.3735(5) 1.0127(4) 0.8323(2) 0.0532(14) Uani 1 1 d . . .
H16A H 0.3213 1.0032 0.7993 0.067(19) Uiso 1 1 d R . .
C17 C 0.3726(5) 1.0702(4) 0.8814(2) 0.0492(14) Uani 1 1 d . . .
H17A H 0.3205 1.0999 0.8813 0.048(15) Uiso 1 1 d R . .
C18 C 0.4565(5) 0.9100(4) 0.7763(2) 0.0423(12) Uani 1 1 d . . .
C19 C 0.4598(4) 0.8122(3) 0.7749(2) 0.0351(11) Uani 1 1 d . . .
H19A H 0.4603 0.7821 0.8088 0.023(11) Uiso 1 1 d R . .
C21 C 0.0171(5) -0.0789(5) 0.3178(3) 0.0561(15) Uani 1 1 d . . .
C22 C 0.0649(5) -0.0535(5) 0.3808(3) 0.0546(15) Uani 1 1 d . . .
C23 C 0.1550(8) 0.0402(6) 0.4022(3) 0.096(3) Uani 1 1 d . . .
H23A H 0.1850 0.0881 0.3769 0.07(2) Uiso 1 1 d R . .
C24 C 0.2007(7) 0.0651(6) 0.4607(3) 0.084(2) Uani 1 1 d . . .
H24A H 0.2640 0.1278 0.4737 0.07(2) Uiso 1 1 d R . .
C25 C 0.1542(5) -0.0009(4) 0.4999(2) 0.0479(13) Uani 1 1 d . . .
C26 C 0.0683(6) -0.0974(5) 0.4766(3) 0.070(2) Uani 1 1 d . . .
H26A H 0.0385 -0.1463 0.5013 0.11(3) Uiso 1 1 d R . .
C27 C 0.0260(6) -0.1246(5) 0.4190(3) 0.070(2) Uani 1 1 d . . .
H27A H -0.0292 -0.1914 0.4056 0.09(2) Uiso 1 1 d R . .
C28 C 0.1975(5) 0.0297(4) 0.5630(2) 0.0481(13) Uani 1 1 d . . .
C29 C 0.2543(4) 0.1344(4) 0.5874(2) 0.0400(11) Uani 1 1 d . . .
H29A H 0.2687 0.1862 0.5632 0.026(11) Uiso 1 1 d R . .
C31 C -0.1616(4) 0.2736(4) 0.1728(2) 0.0351(11) Uani 1 1 d . . .
C32 C -0.1304(4) 0.2923(4) 0.2367(2) 0.0367(11) Uani 1 1 d . . .
C33 C -0.0514(4) 0.2608(4) 0.2641(2) 0.0430(12) Uani 1 1 d . . .
H33A H -0.0176 0.2278 0.2421 0.040(13) Uiso 1 1 d R . .
C34 C -0.0234(4) 0.2772(4) 0.3234(2) 0.0408(12) Uani 1 1 d . . .
H34A H 0.0307 0.2563 0.3409 0.041(14) Uiso 1 1 d R . .
C35 C -0.0726(4) 0.3252(4) 0.3584(2) 0.0335(11) Uani 1 1 d . . .
C36 C -0.1522(4) 0.3576(4) 0.3307(2) 0.0396(12) Uani 1 1 d . . .
H36A H -0.1863 0.3906 0.3525 0.09(2) Uiso 1 1 d R . .
C37 C -0.1797(4) 0.3418(4) 0.2709(2) 0.0378(11) Uani 1 1 d . . .
H37A H -0.2324 0.3639 0.2532 0.030(12) Uiso 1 1 d R . .
C38 C -0.0418(4) 0.3432(3) 0.4230(2) 0.0336(10) Uani 1 1 d . . .
C39 C 0.0668(4) 0.3648(4) 0.4508(2) 0.0335(10) Uani 1 1 d . . .
H39A H 0.1214 0.3660 0.4287 0.059(17) Uiso 1 1 d R . .
C41 C 0.7319(4) 0.1964(4) 0.8536(2) 0.0408(12) Uani 1 1 d . . .
C42 C 0.7037(4) 0.1869(4) 0.7912(2) 0.0383(11) Uani 1 1 d . . .
C43 C 0.6254(4) 0.2217(4) 0.7668(2) 0.0438(12) Uani 1 1 d . . .
H43A H 0.5893 0.2485 0.7910 0.062(18) Uiso 1 1 d R . .
C44 C 0.5996(4) 0.2177(4) 0.7072(2) 0.0394(11) Uani 1 1 d . . .
H44A H 0.5460 0.2412 0.6923 0.055(16) Uiso 1 1 d R . .
C45 C 0.6522(4) 0.1799(4) 0.6696(2) 0.0347(10) Uani 1 1 d . . .
C46 C 0.7309(4) 0.1447(4) 0.6941(2) 0.0462(12) Uani 1 1 d . . .
H46A H 0.7679 0.1190 0.6699 0.10(2) Uiso 1 1 d R . .
C47 C 0.7550(4) 0.1468(4) 0.7534(2) 0.0471(12) Uani 1 1 d . . .
H47A H 0.8061 0.1204 0.7682 0.043(14) Uiso 1 1 d R . .
C48 C 0.6285(4) 0.1814(3) 0.6065(2) 0.0325(10) Uani 1 1 d . . .
C49 C 0.5929(4) 0.2569(3) 0.58520(19) 0.0316(10) Uani 1 1 d . . .
H49A H 0.5789 0.3021 0.6109 0.035(13) Uiso 1 1 d R . .
C51 C 1.1739(4) 0.4612(4) 0.9865(2) 0.0426(12) Uani 1 1 d . . .
C52 C 1.0867(4) 0.4469(4) 0.9360(2) 0.0386(12) Uani 1 1 d . . .
C53 C 1.0364(4) 0.5177(4) 0.9325(2) 0.0411(12) Uani 1 1 d . . .
H53A H 1.0483 0.5665 0.9645 0.023(11) Uiso 1 1 d R . .
C54 C 0.9686(4) 0.5143(4) 0.8816(2) 0.0393(11) Uani 1 1 d . . .
H54A H 0.9335 0.5601 0.8801 0.028(12) Uiso 1 1 d R . .
C55 C 0.9519(4) 0.4443(4) 0.8331(2) 0.0407(12) Uani 1 1 d . . .
C56 C 0.9973(4) 0.3705(4) 0.8382(3) 0.0490(14) Uani 1 1 d . . .
H56A H 0.9840 0.3202 0.8069 0.060(18) Uiso 1 1 d R . .
C57 C 1.0635(4) 0.3717(4) 0.8899(3) 0.0483(14) Uani 1 1 d . . .
H57A H 1.0916 0.3207 0.8935 0.037(13) Uiso 1 1 d R . .
C58 C 0.8906(4) 0.4503(4) 0.7769(2) 0.0396(12) Uani 1 1 d . . .
C59 C 0.7948(4) 0.4703(4) 0.7739(2) 0.0378(11) Uani 1 1 d . . .
H59A H 0.7666 0.4777 0.8077 0.027(11) Uiso 1 1 d R . .
C110 C 0.4617(4) 0.7590(3) 0.72278(19) 0.0337(10) Uani 1 1 d . . .
C111 C 0.4641(6) 0.8042(4) 0.6720(2) 0.0579(16) Uani 1 1 d . . .
H11A H 0.4669 0.7695 0.6374 0.065(18) Uiso 1 1 d R . .
C112 C 0.4620(7) 0.9013(5) 0.6734(3) 0.074(2) Uani 1 1 d . . .
H11B H 0.4658 0.9329 0.6398 0.09(2) Uiso 1 1 d R . .
C113 C 0.4547(6) 0.9526(4) 0.7247(3) 0.0683(19) Uani 1 1 d . . .
H11C H 0.4488 1.0163 0.7242 0.07(2) Uiso 1 1 d R . .
C114 C 0.4508(4) 0.6501(4) 0.7205(2) 0.0386(11) Uani 1 1 d U . .
C159 C 0.5532(4) 0.3511(3) 0.5050(2) 0.0338(11) Uani 1 1 d . . .
C210 C 0.2908(4) 0.1630(3) 0.6465(2) 0.0359(11) Uani 1 1 d . . .
C211 C 0.2713(5) 0.0874(4) 0.6824(3) 0.0537(15) Uani 1 1 d . . .
H21A H 0.2918 0.1060 0.7224 0.056(16) Uiso 1 1 d R . .
C212 C 0.2169(7) -0.0183(5) 0.6584(3) 0.082(2) Uani 1 1 d . . .
H21B H 0.2063 -0.0702 0.6823 0.10(3) Uiso 1 1 d R . .
C213 C 0.1806(6) -0.0459(5) 0.6000(3) 0.069(2) Uani 1 1 d . . .
H21C H 0.1443 -0.1164 0.5849 0.069(19) Uiso 1 1 d R . .
C214 C 0.3475(4) 0.2756(4) 0.6710(2) 0.0358(11) Uani 1 1 d . . .
C310 C 0.0950(4) 0.3854(4) 0.51095(19) 0.0337(10) Uani 1 1 d . . .
C311 C 0.0140(4) 0.3840(4) 0.5442(2) 0.0396(11) Uani 1 1 d . . .
H31A H 0.0323 0.3988 0.5844 0.036(13) Uiso 1 1 d R . .
C312 C -0.0947(4) 0.3599(4) 0.5170(2) 0.0465(13) Uani 1 1 d . . .
H31B H -0.1502 0.3566 0.5389 0.035(13) Uiso 1 1 d R . .
C313 C -0.1231(4) 0.3395(4) 0.4570(2) 0.0397(12) Uani 1 1 d . . .
H31C H -0.1965 0.3242 0.4393 0.11(3) Uiso 1 1 d R . .
C314 C 0.2144(4) 0.4157(4) 0.54036(19) 0.0367(11) Uani 1 1 d . . .
C410 C 0.5797(3) 0.2647(3) 0.52621(18) 0.0287(9) Uani 1 1 d . . .
C411 C 0.5947(4) 0.1941(4) 0.4875(2) 0.0385(11) Uani 1 1 d . . .
H41A H 0.5854 0.1990 0.4480 0.035(13) Uiso 1 1 d R . .
C412 C 0.6248(4) 0.1160(4) 0.5074(2) 0.0445(12) Uani 1 1 d . . .
H41B H 0.6321 0.0669 0.4813 0.050(15) Uiso 1 1 d R . .
C413 C 0.6430(4) 0.1118(4) 0.5662(2) 0.0409(11) Uani 1 1 d . . .
H41C H 0.6658 0.0613 0.5792 0.053(16) Uiso 1 1 d R . .
C510 C 0.7398(4) 0.4786(4) 0.7214(2) 0.0352(11) Uani 1 1 d . . .
C511 C 0.7843(4) 0.4712(4) 0.6715(2) 0.0469(14) Uani 1 1 d . . .
H51A H 0.7499 0.4795 0.6363 0.059(17) Uiso 1 1 d R . .
C512 C 0.8797(4) 0.4505(5) 0.6740(2) 0.0524(14) Uani 1 1 d . . .
H51B H 0.9085 0.4442 0.6403 0.09(2) Uiso 1 1 d R . .
C513 C 0.9321(4) 0.4398(4) 0.7264(3) 0.0515(14) Uani 1 1 d . . .
H51C H 0.9960 0.4259 0.7278 0.09(2) Uiso 1 1 d R . .
C514 C 0.6304(4) 0.4887(4) 0.7171(2) 0.0399(12) Uani 1 1 d U . .

loop_
_atom_site_aniso_label
_atom_site_aniso_U_11
_atom_site_aniso_U_22
_atom_site_aniso_U_33
_atom_site_aniso_U_23
_atom_site_aniso_U_13
_atom_site_aniso_U_12
Eu1 0.03920(12) 0.03161(12) 0.02774(12) 0.00369(9) 0.00720(9) 0.01668(9)
Eu2 0.04147(12) 0.03261(11) 0.01787(11) 0.00253(8) -0.00005(9) 0.02207(9)
Eu3 0.0393(2) 0.0429(3) 0.0401(3) 0.0073(2) 0.0120(2) 0.0186(2)
Zn1 0.0423(3) 0.0438(3) 0.0251(3) 0.0043(2) -0.0003(2) 0.0196(2)
O1W 0.0902(12) 0.0899(12) 0.0941(13) 0.0114(9) 0.0125(9) 0.0392(8)
O2W 0.1491(14) 0.1499(14) 0.1496(15) 0.0188(9) 0.0261(9) 0.0605(9)
O3W 0.0704(14) 0.0705(14) 0.0705(15) 0.0098(9) 0.0124(9) 0.0303(9)
O4W 0.1243(13) 0.1241(14) 0.1239(14) 0.0161(9) 0.0203(9) 0.0534(9)
O5WA 0.080(3) 0.065(3) 0.102(4) 0.020(3) 0.001(3) 0.033(3)
O5WB 0.080(3) 0.065(3) 0.102(4) 0.020(3) 0.001(3) 0.033(3)
O6W 0.071(2) 0.050(2) 0.053(2) 0.0154(18) -0.004(2) 0.0280(18)
O7W 0.063(2) 0.052(2) 0.056(3) 0.0102(19) 0.019(2) 0.0055(19)
O8W 0.0812(12) 0.0781(12) 0.0799(13) 0.0087(9) 0.0080(9) 0.0367(8)
O9W 0.083(2) 0.053(2) 0.087(3) 0.014(2) 0.052(2) 0.0335(19)
O10W 0.059(2) 0.075(2) 0.051(2) 0.0091(19) 0.0108(18) 0.0366(19)
O11 0.085(2) 0.0423(18) 0.048(2) 0.0176(16) 0.0237(18) 0.0362(17)
O11W 0.061(2) 0.067(3) 0.047(2) 0.001(2) 0.0118(19) 0.013(2)
O12 0.107(3) 0.059(2) 0.037(2) -0.0123(17) -0.007(2) 0.0499(19)
O12W 0.3360(16) 0.3359(16) 0.3357(17) 0.0458(9) 0.0564(9) 0.1389(9)
O13W 0.2312(15) 0.2307(15) 0.2305(16) 0.0309(9) 0.0393(9) 0.0938(9)
O14W 0.2032(15) 0.2030(15) 0.2028(16) 0.0281(9) 0.0336(9) 0.0831(9)
O21 0.0515(18) 0.0420(18) 0.0320(18) -0.0041(14) -0.0021(15) 0.0222(15)
O22 0.082(3) 0.0305(18) 0.044(2) 0.0112(16) 0.0093(19) 0.0166(17)
O31 0.0435(17) 0.084(2) 0.0279(18) -0.0037(17) -0.0022(14) 0.0353(17)
O32 0.0424(17) 0.065(2) 0.0250(17) -0.0027(15) -0.0012(14) 0.0297(16)
O41 0.0623(18) 0.0516(18) 0.0323(18) 0.0059(14) 0.0074(15) 0.0421(15)
O42 0.089(2) 0.0512(19) 0.0272(18) 0.0129(15) 0.0101(17) 0.0431(18)
O51 0.057(2) 0.114(3) 0.048(2) 0.013(2) -0.0108(19) 0.048(2)
O52 0.0327(16) 0.059(2) 0.052(2) 0.0152(17) 0.0056(15) 0.0194(15)
N11 0.046(2) 0.040(2) 0.038(2) -0.0064(17) 0.0082(18) 0.0196(18)
N12 0.070(3) 0.059(3) 0.047(3) -0.009(2) 0.016(2) 0.034(2)
N13 0.060(3) 0.069(3) 0.069(3) -0.009(3) 0.028(3) 0.024(2)
N14 0.044(2) 0.072(3) 0.070(3) -0.006(3) 0.018(2) 0.020(2)
N21 0.056(3) 0.068(3) 0.044(3) -0.003(2) 0.000(2) 0.021(2)
N22 0.061(3) 0.076(4) 0.061(4) 0.003(3) 0.008(3) 0.015(3)
N23 0.083(4) 0.126(6) 0.048(3) 0.033(3) 0.008(3) 0.018(4)
N24 0.065(3) 0.087(4) 0.062(4) 0.010(3) -0.001(3) 0.020(3)
N31 0.040(2) 0.047(2) 0.027(2) 0.0062(17) -0.0009(16) 0.0192(17)
N32 0.049(2) 0.047(2) 0.026(2) 0.0038(17) -0.0002(17) 0.0240(18)
N33 0.091(3) 0.070(3) 0.028(2) -0.003(2) -0.004(2) 0.052(2)
N34 0.075(3) 0.065(3) 0.029(2) 0.0056(19) -0.001(2) 0.046(2)
N41 0.067(3) 0.088(3) 0.027(2) 0.015(2) 0.0145(19) 0.048(2)
N42 0.057(2) 0.078(3) 0.028(2) 0.009(2) 0.0087(19) 0.038(2)
N43 0.059(3) 0.053(3) 0.028(2) 0.0084(18) 0.0111(19) 0.021(2)
N44 0.053(2) 0.052(2) 0.026(2) 0.0057(18) 0.0054(18) 0.0228(19)
N51 0.053(3) 0.054(3) 0.076(4) 0.027(3) -0.008(3) 0.018(2)
N52 0.071(3) 0.067(3) 0.073(4) 0.023(3) -0.011(3) 0.034(3)
N53 0.061(3) 0.060(3) 0.050(3) 0.012(2) -0.016(2) 0.027(2)
N54 0.049(2) 0.050(2) 0.038(2) 0.0135(19) -0.0017(19) 0.0252(19)
C11 0.043(2) 0.041(3) 0.039(3) 0.003(2) 0.010(2) 0.019(2)
C12 0.042(2) 0.032(2) 0.042(3) -0.002(2) 0.007(2) 0.013(2)
C13 0.054(3) 0.032(2) 0.031(3) 0.0017(19) 0.008(2) 0.018(2)
C14 0.057(3) 0.033(2) 0.035(3) 0.006(2) 0.008(2) 0.023(2)
C15 0.058(3) 0.024(2) 0.039(3) 0.0016(19) 0.004(2) 0.015(2)
C16 0.069(3) 0.049(3) 0.040(3) -0.001(2) -0.005(3) 0.029(3)
C17 0.052(3) 0.045(3) 0.050(3) -0.002(2) 0.002(2) 0.023(2)
C18 0.065(3) 0.027(2) 0.031(3) 0.0023(19) 0.006(2) 0.015(2)
C19 0.047(3) 0.031(2) 0.026(2) 0.0064(18) 0.0059(19) 0.0147(19)
C21 0.051(3) 0.070(4) 0.048(3) -0.002(3) 0.001(3) 0.030(3)
C22 0.057(3) 0.059(3) 0.050(3) -0.007(3) 0.006(3) 0.029(3)
C23 0.140(7) 0.065(5) 0.047(4) 0.003(4) 0.003(4) 0.009(5)
C24 0.101(5) 0.064(4) 0.055(4) -0.014(4) -0.002(4) 0.009(4)
C25 0.057(3) 0.039(3) 0.045(3) -0.006(2) 0.000(2) 0.022(2)
C26 0.098(5) 0.042(3) 0.056(4) 0.006(3) -0.004(4) 0.018(3)
C27 0.084(4) 0.046(4) 0.058(4) -0.008(3) -0.013(3) 0.014(3)
C28 0.063(3) 0.036(3) 0.045(3) -0.008(2) -0.001(3) 0.026(2)
C29 0.049(3) 0.039(3) 0.036(3) 0.005(2) 0.005(2) 0.022(2)
C31 0.037(2) 0.038(2) 0.026(2) 0.0052(19) 0.0026(19) 0.012(2)
C32 0.039(2) 0.040(3) 0.023(2) 0.0052(19) -0.0001(19) 0.010(2)
C33 0.043(2) 0.054(3) 0.038(3) 0.003(2) 0.003(2) 0.029(2)
C34 0.043(2) 0.049(3) 0.034(3) 0.005(2) -0.004(2) 0.025(2)
C35 0.030(2) 0.036(2) 0.029(2) 0.0037(19) 0.0006(18) 0.0091(19)
C36 0.029(2) 0.050(3) 0.037(3) 0.005(2) 0.001(2) 0.016(2)
C37 0.030(2) 0.055(3) 0.032(2) 0.012(2) 0.0012(19) 0.022(2)
C38 0.038(2) 0.031(2) 0.029(2) 0.0049(18) 0.0019(19) 0.0133(19)
C39 0.035(2) 0.040(2) 0.027(2) 0.0020(19) 0.0036(18) 0.0176(19)
C41 0.044(3) 0.051(3) 0.030(2) 0.012(2) 0.010(2) 0.020(2)
C42 0.049(3) 0.045(3) 0.023(2) 0.0063(19) 0.007(2) 0.020(2)
C43 0.054(3) 0.052(3) 0.037(3) 0.013(2) 0.018(2) 0.029(2)
C44 0.048(2) 0.049(3) 0.030(2) 0.009(2) 0.007(2) 0.029(2)
C45 0.042(2) 0.038(2) 0.031(2) 0.0112(19) 0.0096(19) 0.0211(19)
C46 0.057(3) 0.071(3) 0.028(3) 0.009(2) 0.010(2) 0.043(2)
C47 0.054(3) 0.066(3) 0.037(3) 0.015(2) 0.007(2) 0.040(2)
C48 0.039(2) 0.033(2) 0.030(2) 0.0101(18) 0.0069(18) 0.0173(18)
C49 0.035(2) 0.036(2) 0.026(2) 0.0027(18) 0.0045(18) 0.0160(18)
C51 0.034(2) 0.049(3) 0.047(3) 0.014(2) 0.004(2) 0.020(2)
C52 0.025(2) 0.045(3) 0.045(3) 0.013(2) 0.005(2) 0.0120(19)
C53 0.036(2) 0.052(3) 0.040(3) 0.012(2) 0.006(2) 0.021(2)
C54 0.030(2) 0.052(3) 0.042(3) 0.014(2) 0.005(2) 0.023(2)
C55 0.024(2) 0.048(3) 0.047(3) 0.004(2) 0.001(2) 0.012(2)
C56 0.033(2) 0.042(3) 0.063(4) -0.008(3) -0.012(2) 0.014(2)
C57 0.033(2) 0.039(3) 0.068(4) 0.004(3) -0.004(2) 0.014(2)
C58 0.024(2) 0.046(3) 0.045(3) 0.003(2) 0.005(2) 0.011(2)
C59 0.031(2) 0.044(3) 0.034(3) 0.004(2) 0.0047(19) 0.012(2)
C110 0.043(2) 0.031(2) 0.024(2) 0.0036(18) 0.0032(19) 0.0125(19)
C111 0.103(4) 0.047(3) 0.024(3) 0.008(2) 0.012(3) 0.029(3)
C112 0.151(6) 0.044(3) 0.032(3) 0.018(2) 0.017(3) 0.040(3)
C113 0.132(5) 0.034(3) 0.041(3) 0.009(2) 0.006(3) 0.037(3)
C114 0.049(2) 0.041(2) 0.028(2) -0.0029(19) -0.0017(19) 0.0243(19)
C159 0.041(2) 0.030(2) 0.028(2) 0.0021(18) -0.0031(19) 0.0143(19)
C210 0.037(2) 0.032(2) 0.042(3) 0.001(2) 0.004(2) 0.0176(19)
C211 0.077(4) 0.038(3) 0.038(3) 0.008(2) -0.003(3) 0.018(3)
C212 0.131(6) 0.030(3) 0.062(4) 0.009(3) -0.007(4) 0.016(3)
C213 0.101(5) 0.031(3) 0.055(4) -0.003(3) -0.005(4) 0.013(3)
C214 0.034(2) 0.036(2) 0.037(3) -0.001(2) 0.004(2) 0.0162(19)
C310 0.038(2) 0.038(2) 0.025(2) 0.0062(18) 0.0014(18) 0.0160(19)
C311 0.042(2) 0.054(3) 0.024(2) 0.004(2) 0.0042(19) 0.021(2)
C312 0.045(3) 0.061(3) 0.036(3) 0.005(2) 0.012(2) 0.023(2)
C313 0.036(2) 0.050(3) 0.029(2) 0.003(2) 0.000(2) 0.015(2)
C314 0.043(2) 0.051(3) 0.021(2) 0.0063(19) 0.0009(19) 0.024(2)
C410 0.034(2) 0.030(2) 0.024(2) 0.0072(17) 0.0037(17) 0.0146(17)
C411 0.051(3) 0.046(3) 0.022(2) 0.0045(19) 0.002(2) 0.025(2)
C412 0.070(3) 0.045(3) 0.032(3) 0.003(2) 0.007(2) 0.037(2)
C413 0.060(3) 0.042(2) 0.033(3) 0.009(2) 0.007(2) 0.034(2)
C510 0.026(2) 0.036(2) 0.037(3) 0.004(2) 0.0022(19) 0.0086(19)
C511 0.041(3) 0.052(3) 0.035(3) 0.006(2) 0.000(2) 0.007(2)
C512 0.046(3) 0.071(4) 0.040(3) 0.001(3) 0.013(2) 0.024(3)
C513 0.039(3) 0.063(3) 0.056(3) 0.004(3) 0.010(2) 0.024(2)
C514 0.029(2) 0.051(3) 0.034(3) 0.003(2) -0.009(2) 0.016(2)

loop_
_atom_type_symbol
_atom_type_description
_atom_type_scat_dispersion_real
_atom_type_scat_dispersion_imag
_atom_type_scat_source
C C 0.0033 0.0016 'International Tables Vol C Tables 4.2.6.8 and 6.1.1.4'
H H 0.0000 0.0000 'International Tables Vol C Tables 4.2.6.8 and 6.1.1.4'
Eu Eu -0.1578 3.6682 'International Tables Vol C Tables 4.2.6.8 and 6.1.1.4'
N N 0.0061 0.0033 'International Tables Vol C Tables 4.2.6.8 and 6.1.1.4'
O O 0.0106 0.0060 'International Tables Vol C Tables 4.2.6.8 and 6.1.1.4'
Zn Zn 0.2839 1.4301 'International Tables Vol C Tables 4.2.6.8 and 6.1.1.4'

loop_
_geom_angle_atom_site_label_1
_geom_angle_atom_site_label_2
_geom_angle_atom_site_label_3
_geom_angle
_geom_angle_site_symmetry_1
_geom_angle_site_symmetry_3
O11 Eu1 O21 125.77(13) . .
O11 Eu1 O52 80.84(13) . .
O21 Eu1 O52 80.24(13) . .
O11 Eu1 O8W 75.93(15) . .
O21 Eu1 O8W 146.91(14) . .
O52 Eu1 O8W 79.39(15) . .
O11 Eu1 O7W 135.75(15) . .
O21 Eu1 O7W 78.39(13) . .
O52 Eu1 O7W 143.30(14) . .
O8W Eu1 O7W 103.68(16) . .
O11 Eu1 O6W 143.10(13) . .
O21 Eu1 O6W 80.18(13) . .
O52 Eu1 O6W 78.57(13) . .
O8W Eu1 O6W 70.41(15) . .
O7W Eu1 O6W 68.65(14) . .
O11 Eu1 O9W 70.71(14) . .
O21 Eu1 O9W 138.16(13) . .
O52 Eu1 O9W 141.06(13) . .
O8W Eu1 O9W 68.48(16) . .
O7W Eu1 O9W 68.45(14) . .
O6W Eu1 O9W 109.07(15) . .
O11 Eu1 O10W 77.90(14) . .
O21 Eu1 O10W 72.61(13) . .
O52 Eu1 O10W 124.83(13) . .
O8W Eu1 O10W 140.36(15) . .
O7W Eu1 O10W 75.85(14) . .
O6W Eu1 O10W 138.77(13) . .
O9W Eu1 O10W 75.05(14) . .
O11 Eu1 H6WB 127.5(6) . .
O21 Eu1 H6WB 82.4(11) . .
O52 Eu1 H6WB 59.5(4) . .
O8W Eu1 H6WB 64.8(11) . .
O7W Eu1 H6WB 88.2(3) . .
O6W Eu1 H6WB 19.6(3) . .
O9W Eu1 H6WB 120.1(10) . .
O10W Eu1 H6WB 152.5(9) . .
O11 Eu1 H8WA 95.9(4) . .
O21 Eu1 H8WA 132.5(7) . .
O52 Eu1 H8WA 85.9(11) . .
O8W Eu1 H8WA 20.2(2) . .
O7W Eu1 H8WA 87.0(7) . .
O6W Eu1 H8WA 52.5(6) . .
O9W Eu1 H8WA 71.6(11) . .
O10W Eu1 H8WA 146.3(11) . .
H6WB Eu1 H8WA 52.0(14) . .
O11 Eu1 H8WB 73.4(10) . .
O21 Eu1 H8WB 134.4(8) . .
O52 Eu1 H8WB 61.1(5) . .
O8W Eu1 H8WB 18.3(5) . .
O7W Eu1 H8WB 118.6(7) . .
O6W Eu1 H8WB 69.9(10) . .
O9W Eu1 H8WB 85.1(7) . .
O10W Eu1 H8WB 149.2(10) . .
H6WB Eu1 H8WB 58.3(14) . .
H8WA Eu1 H8WB 31.6(6) . .
O12 Eu2 O41 156.52(14) . .
O12 Eu2 O22 93.48(15) . .
O41 Eu2 O22 88.90(13) . .
O12 Eu2 O51 75.26(16) . .
O41 Eu2 O51 83.08(14) . .
O22 Eu2 O51 73.54(15) . .
O12 Eu2 O42 80.93(14) . 2_666
O41 Eu2 O42 108.30(12) . 2_666
O22 Eu2 O42 148.94(14) . 2_666
O51 Eu2 O42 132.71(15) . 2_666
O12 Eu2 O32 125.64(14) . .
O41 Eu2 O32 77.84(11) . .
O22 Eu2 O32 82.95(13) . .
O51 Eu2 O32 149.89(15) . .
O42 Eu2 O32 76.01(12) 2_666 .
O12 Eu2 O31 75.28(14) . .
O41 Eu2 O31 127.17(12) . .
O22 Eu2 O31 70.81(14) . .
O51 Eu2 O31 131.54(14) . .
O42 Eu2 O31 78.24(13) 2_666 .
O32 Eu2 O31 52.25(11) . .
O12 Eu2 O11W 86.39(15) . .
O41 Eu2 O11W 76.99(13) . .
O22 Eu2 O11W 140.00(15) . .
O51 Eu2 O11W 67.77(15) . .
O42 Eu2 O11W 70.52(14) 2_666 .
O32 Eu2 O11W 128.51(12) . .
O31 Eu2 O11W 145.89(14) . .
O12 Eu2 C314 100.34(15) . .
O41 Eu2 C314 102.95(13) . .
O22 Eu2 C314 77.00(14) . .
O51 Eu2 C314 149.82(15) . .
O42 Eu2 C314 74.07(13) 2_666 .
O32 Eu2 C314 25.96(12) . .
O31 Eu2 C314 26.38(12) . .
O11W Eu2 C314 142.37(14) . .
O5WA Eu3 Eu3 69.7(3) . 2_577
O5WA Eu3 O1W 86.8(3) . .
Eu3 Eu3 O1W 67.25(14) 2_577 .
O5WA Eu3 O5WA 123.2(2) . 2_577
Eu3 Eu3 O5WA 53.5(2) 2_577 2_577
O1W Eu3 O5WA 72.7(3) . 2_577
O5WA Eu3 O2W 63.8(3) . .
Eu3 Eu3 O2W 125.0(2) 2_577 .
O1W Eu3 O2W 134.0(2) . .
O5WA Eu3 O2W 152.8(3) 2_577 .
O5WA Eu3 O3W 144.9(3) . .
Eu3 Eu3 O3W 121.9(2) 2_577 .
O1W Eu3 O3W 128.2(2) . .
O5WA Eu3 O3W 76.7(3) 2_577 .
O2W Eu3 O3W 85.8(3) . .
O5WA Eu3 O4W 118.6(3) . .
Eu3 Eu3 O4W 150.25(16) 2_577 .
O1W Eu3 O4W 84.2(2) . .
O5WA Eu3 O4W 111.4(3) 2_577 .
O2W Eu3 O4W 80.8(3) . .
O3W Eu3 O4W 69.4(3) . .
O5WA Eu3 O5WB 42.4(4) . .
Eu3 Eu3 O5WB 92.4(2) 2_577 .
O1W Eu3 O5WB 62.4(2) . .
O5WA Eu3 O5WB 132.1(3) 2_577 .
O2W Eu3 O5WB 72.4(3) . .
O3W Eu3 O5WB 145.7(3) . .
O4W Eu3 O5WB 80.9(3) . .
O5WA Eu3 O1W 75.9(3) . 2_577
Eu3 Eu3 O1W 60.80(13) 2_577 2_577
O1W Eu3 O1W 128.06(12) . 2_577
O5WA Eu3 O1W 76.9(3) 2_577 2_577
O2W Eu3 O1W 80.3(2) . 2_577
O3W Eu3 O1W 82.3(3) . 2_577
O4W Eu3 O1W 146.9(2) . 2_577
O5WB Eu3 O1W 118.3(3) . 2_577
O5WA Eu3 H1WA 100.6(8) . .
Eu3 Eu3 H1WA 85.8(4) 2_577 .
O1W Eu3 H1WA 20.0(4) . .
O5WA Eu3 H1WA 77.1(10) 2_577 .
O2W Eu3 H1WA 129.4(9) . .
O3W Eu3 H1WA 112.7(7) . .
O4W Eu3 H1WA 64.9(4) . .
O5WB Eu3 H1WA 66.7(10) . .
O1W Eu3 H1WA 145.8(6) 2_577 .
O5WA Eu3 H1WB 70.4(9) . .
Eu3 Eu3 H1WB 71.2(9) 2_577 .
O1W Eu3 H1WB 18.9(7) . .
O5WA Eu3 H1WB 90.0(7) 2_577 .
O2W Eu3 H1WB 115.9(7) . .
O3W Eu3 H1WB 143.2(10) . .
O4W Eu3 H1WB 84.5(10) . .
O5WB Eu3 H1WB 43.7(7) . .
O1W Eu3 H1WB 128.3(10) 2_577 .
H1WA Eu3 H1WB 30.6(7) . .
O5WA Eu3 H2WA 79.6(7) . .
Eu3 Eu3 H2WA 131.0(12) 2_577 .
O1W Eu3 H2WA 148.9(9) . .
O5WA Eu3 H2WA 137.8(7) 2_577 .
O2W Eu3 H2WA 17.7(4) . .
O3W Eu3 H2WA 68.4(5) . .
O4W Eu3 H2WA 78.2(12) . .
O5WB Eu3 H2WA 89.4(6) . .
O1W Eu3 H2WA 75.5(12) 2_577 .
H1WA Eu3 H2WA 138.1(14) . .
H1WB Eu3 H2WA 132.2(9) . .
O5WA Eu3 H3WA 154.9(17) . .
Eu3 Eu3 H3WA 113(3) 2_577 .
O1W Eu3 H3WA 117.6(14) . .
O5WA Eu3 H3WA 65(2) 2_577 .
O2W Eu3 H3WA 98.6(16) . .
O3W Eu3 H3WA 12.8(16) . .
O4W Eu3 H3WA 72(3) . .
O5WB Eu3 H3WA 153(3) . .
O1W Eu3 H3WA 84(3) 2_577 .
H1WA Eu3 H3WA 104.4(19) . .
H1WB Eu3 H3WA 134.6(18) . .
H2WA Eu3 H3WA 81.1(16) . .
O5WA Eu3 H4WA 115.6(8) . .
Eu3 Eu3 H4WA 133.0(9) 2_577 .
O1W Eu3 H4WA 66.6(9) . .
O5WA Eu3 H4WA 103.8(9) 2_577 .
O2W Eu3 H4WA 94.0(9) . .
O3W Eu3 H4WA 81.8(8) . .
O4W Eu3 H4WA 17.6(9) . .
O5WB Eu3 H4WA 73.9(7) . .
O1W Eu3 H4WA 163.4(8) 2_577 .
H1WA Eu3 H4WA 47.3(10) . .
H1WB Eu3 H4WA 68.1(13) . .
H2WA Eu3 H4WA 94.3(15) . .
H3WA Eu3 H4WA 82(3) . .
O5WA Eu3 H4WB 99.3(6) . .
Eu3 Eu3 H4WB 153.7(9) 2_577 .
O1W Eu3 H4WB 88.8(9) . .
O5WA Eu3 H4WB 131.4(4) 2_577 .
O2W Eu3 H4WB 64.2(6) . .
O3W Eu3 H4WB 81.2(9) . .
O4W Eu3 H4WB 20.3(3) . .
O5WB Eu3 H4WB 65.7(8) . .
O1W Eu3 H4WB 141.7(8) 2_577 .
H1WA Eu3 H4WB 72.5(10) . .
H1WB Eu3 H4WB 82.6(13) . .
H2WA Eu3 H4WB 66.3(14) . .
H3WA Eu3 H4WB 87(3) . .
H4WA Eu3 H4WB 29.7(10) . .
O5WA Eu3 H5WA 17(3) . .
Eu3 Eu3 H5WA 81.5(13) 2_577 .
O1W Eu3 H5WA 103(4) . .
O5WA Eu3 H5WA 133.5(17) 2_577 .
O2W Eu3 H5WA 48(2) . .
O3W Eu3 H5WA 129(3) . .
O4W Eu3 H5WA 114(2) . .
O5WB Eu3 H5WA 50(4) . .
O1W Eu3 H5WA 71(4) 2_577 .
H1WA Eu3 H5WA 114(4) . .
H1WB Eu3 H5WA 85(4) . .
H2WA Eu3 H5WA 63(3) . .
H3WA Eu3 H5WA 140(4) . .
H4WA Eu3 H5WA 117(3) . .
H4WB Eu3 H5WA 94(2) . .
O5WA Eu3 H5WB 22.7(6) . .
Eu3 Eu3 H5WB 47.8(11) 2_577 .
O1W Eu3 H5WB 83(2) . .
O5WA Eu3 H5WB 101.0(9) 2_577 .
O2W Eu3 H5WB 80.9(18) . .
O3W Eu3 H5WB 144(2) . .
O4W Eu3 H5WB 139.8(10) . .
O5WB Eu3 H5WB 59.4(14) . .
O1W Eu3 H5WB 62.4(19) 2_577 .
H1WA Eu3 H5WB 102(2) . .
H1WB Eu3 H5WB 72(2) . .
H2WA Eu3 H5WB 94(2) . .
H3WA Eu3 H5WB 146(3) . .
H4WA Eu3 H5WB 132.4(18) . .
H4WB Eu3 H5WB 121.5(9) . .
H5WA Eu3 H5WB 34.0(19) . .
O5WA Eu3 H5WC 26.0(7) . .
Eu3 Eu3 H5WC 75.2(5) 2_577 .
O1W Eu3 H5WC 64.8(9) . .
O5WA Eu3 H5WC 122.8(8) 2_577 .
O2W Eu3 H5WC 75.8(9) . .
O3W Eu3 H5WC 160.5(8) . .
O4W Eu3 H5WC 100.7(4) . .
O5WB Eu3 H5WC 19.8(3) . .
O1W Eu3 H5WC 100.7(5) 2_577 .
H1WA Eu3 H5WC 75.6(12) . .
H1WB Eu3 H5WC 46.6(12) . .
H2WA Eu3 H5WC 93.4(10) . .
H3WA Eu3 H5WC 172(3) . .
H4WA Eu3 H5WC 92.9(8) . .
H4WB Eu3 H5WC 84.9(8) . .
H5WA Eu3 H5WC 39(4) . .
H5WB Eu3 H5WC 39.8(15) . .
O5WA Eu3 H5WD 46.4(9) . .
Eu3 Eu3 H5WD 109.0(6) 2_577 .
O1W Eu3 H5WD 80.0(5) . .
O5WA Eu3 H5WD 151.7(4) 2_577 .
O2W Eu3 H5WD 54.1(6) . .
O3W Eu3 H5WD 127.9(5) . .
O4W Eu3 H5WD 72.2(9) . .
O5WB Eu3 H5WD 19.8(3) . .
O1W Eu3 H5WD 116.3(10) 2_577 .
H1WA Eu3 H5WD 79.7(12) . .
H1WB Eu3 H5WD 62.0(8) . .
H2WA Eu3 H5WD 70.3(7) . .
H3WA Eu3 H5WD 138(3) . .
H4WA Eu3 H5WD 70.9(12) . .
H4WB Eu3 H5WD 53.5(10) . .
H5WA Eu3 H5WD 46(3) . .
H5WB Eu3 H5WD 68.0(11) . .
H5WC Eu3 H5WD 33.8(6) . .
N43 Zn1 N32 112.82(18) 1_454 .
N43 Zn1 N11 111.43(17) 1_454 1_444
N32 Zn1 N11 102.78(17) . 1_444
N43 Zn1 N54 99.80(18) 1_454 2_666
N32 Zn1 N54 120.63(16) . 2_666
N11 Zn1 N54 109.57(17) 1_444 2_666
Eu3 O1W Eu3 51.94(12) . 2_577
Eu3 O1W H1WA 88(3) . .
Eu3 O1W H1WA 135(3) 2_577 .
Eu3 O1W H1WB 96(5) . .
Eu3 O1W H1WB 100(4) 2_577 .
H1WA O1W H1WB 105(2) . .
Eu3 O2W H2WA 105(2) . .
Eu3 O2W H2WB 145(4) . .
H2WA O2W H2WB 103(2) . .
Eu3 O3W H3WA 26(4) . .
Eu3 O4W H4WA 101(6) . .
Eu3 O4W H4WB 74(5) . .
H4WA O4W H4WB 106(2) . .
Eu3 O5WA Eu3 56.8(2) . 2_577
Eu3 O5WA H5WA 27(6) . .
Eu3 O5WA H5WA 77(3) 2_577 .
Eu3 O5WA H5WB 90(4) . .
Eu3 O5WA H5WB 35(5) 2_577 .
H5WA O5WA H5WB 103(2) . .
Eu3 O5WA H5WC 92(4) . .
Eu3 O5WA H5WC 98(3) 2_577 .
H5WA O5WA H5WC 109(8) . .
H5WB O5WA H5WC 111(6) . .
Eu3 O5WB H5WC 69(4) . .
Eu3 O5WB H5WD 67(5) . .
H5WC O5WB H5WD 105(3) . .
Eu1 O6W H6WA 141(3) . .
Eu1 O6W H6WB 66(3) . .
H6WA O6W H6WB 104(2) . .
Eu1 O7W H7WA 126(3) . .
Eu1 O7W H7WB 117(2) . .
H7WA O7W H7WB 105(2) . .
Eu1 O8W H8WA 74(3) . .
Eu1 O8W H8WB 97(3) . .
H8WA O8W H8WB 112(3) . .
Eu1 O9W H9WA 111(3) . .
Eu1 O9W H9WB 137(3) . .
H9WA O9W H9WB 106(2) . .
Eu1 O10W H10A 120(4) . .
Eu1 O10W H10B 112(3) . .
H10A O10W H10B 105(2) . .
C114 O11 Eu1 136.4(3) . .
Eu2 O11W H11D 138(2) . .
Eu2 O11W H11E 121(2) . .
H11D O11W H11E 101(2) . .
C114 O12 Eu2 169.6(4) . .
H12A O12W H12B 106(3) . .
H13B O13W H13C 107(3) . .
H14B O14W H14C 104(2) . .
C214 O21 Eu1 132.8(3) . .
C214 O22 Eu2 159.1(3) . .
C314 O31 Eu2 92.9(3) . .
C314 O32 Eu2 94.0(3) . .
C159 O41 Eu2 177.7(3) . .
C159 O42 Eu2 129.6(3) . 2_666
C514 O51 Eu2 158.3(4) . .
C514 O52 Eu1 137.1(3) . .
C11 N11 N12 106.2(4) . .
C11 N11 Zn1 136.8(3) . 1_666
N12 N11 Zn1 116.9(3) . 1_666
N13 N12 N11 108.1(4) . .
N12 N13 N14 110.3(4) . .
C11 N14 N13 105.2(4) . .
C21 N21 N22 104.9(5) . .
N23 N22 N21 109.2(5) . .
N22 N23 N24 109.5(6) . .
N22 N23 H23B 125.3 . .
N24 N23 H23B 125.3 . .
C21 N24 N23 103.9(6) . .
C31 N31 N32 103.8(4) . .
N33 N32 N31 111.0(4) . .
N33 N32 Zn1 117.7(3) . .
N31 N32 Zn1 131.2(3) . .
N32 N33 N34 107.8(4) . .
C31 N34 N33 105.3(4) . .
C41 N41 N42 106.7(4) . .
N43 N42 N41 107.2(4) . .
N42 N43 N44 111.0(4) . .
N42 N43 Zn1 131.2(3) . 1_656
N44 N43 Zn1 117.6(4) . 1_656
C41 N44 N43 104.3(4) . .
C51 N51 N52 105.1(5) . .
N53 N52 N51 109.4(5) . .
N52 N53 N54 108.8(4) . .
C51 N54 N53 106.0(4) . .
C51 N54 Zn1 134.2(4) . 2_666
N53 N54 Zn1 119.7(3) . 2_666
N11 C11 N14 110.3(5) . .
N11 C11 C12 126.8(4) . .
N14 C11 C12 122.9(5) . .
C17 C12 C13 118.7(5) . .
C17 C12 C11 120.8(5) . .
C13 C12 C11 120.4(5) . .
C14 C13 C12 119.7(5) . .
C14 C13 H13A 120.2 . .
C12 C13 H13A 120.1 . .
C15 C14 C13 120.9(5) . .
C15 C14 H14A 119.6 . .
C13 C14 H14A 119.4 . .
C14 C15 C16 118.4(5) . .
C14 C15 C18 120.6(5) . .
C16 C15 C18 120.9(5) . .
C17 C16 C15 121.1(5) . .
C17 C16 H16A 119.2 . .
C15 C16 H16A 119.8 . .
C16 C17 C12 121.1(5) . .
C16 C17 H17A 119.7 . .
C12 C17 H17A 119.2 . .
C113 C18 C19 118.5(5) . .
C113 C18 C15 120.0(5) . .
C19 C18 C15 121.4(4) . .
C18 C19 C110 120.2(4) . .
C18 C19 H19A 119.9 . .
C110 C19 H19A 119.9 . .
N24 C21 N21 112.4(6) . .
N24 C21 C22 122.3(6) . .
N21 C21 C22 125.3(6) . .
C23 C22 C27 117.6(6) . .
C23 C22 C21 120.5(6) . .
C27 C22 C21 121.8(5) . .
C22 C23 C24 121.4(7) . .
C22 C23 H23A 119.2 . .
C24 C23 H23A 119.4 . .
C25 C24 C23 121.1(7) . .
C25 C24 H24A 119.5 . .
C23 C24 H24A 119.4 . .
C24 C25 C26 116.0(6) . .
C24 C25 C28 121.0(5) . .
C26 C25 C28 123.0(5) . .
C27 C26 C25 123.2(6) . .
C27 C26 H26A 118.0 . .
C25 C26 H26A 118.8 . .
C26 C27 C22 120.2(6) . .
C26 C27 H27A 119.5 . .
C22 C27 H27A 120.3 . .
C213 C28 C29 117.7(5) . .
C213 C28 C25 120.6(5) . .
C29 C28 C25 121.7(5) . .
C210 C29 C28 121.6(5) . .
C210 C29 H29A 119.3 . .
C28 C29 H29A 119.1 . .
N31 C31 N34 111.9(4) . .
N31 C31 C32 125.5(4) . .
N34 C31 C32 122.6(4) . .
C33 C32 C37 118.3(4) . .
C33 C32 C31 120.7(5) . .
C37 C32 C31 121.0(4) . .
C34 C33 C32 120.6(5) . .
C34 C33 H33A 119.8 . .
C32 C33 H33A 119.5 . .
C33 C34 C35 121.9(5) . .
C33 C34 H34A 119.1 . .
C35 C34 H34A 119.0 . .
C34 C35 C36 117.5(4) . .
C34 C35 C38 121.9(4) . .
C36 C35 C38 120.6(4) . .
C37 C36 C35 120.5(5) . .
C37 C36 H36A 119.4 . .
C35 C36 H36A 120.1 . .
C36 C37 C32 121.1(4) . .
C36 C37 H37A 119.5 . .
C32 C37 H37A 119.4 . .
C39 C38 C313 118.3(4) . .
C39 C38 C35 121.9(4) . .
C313 C38 C35 119.8(4) . .
C310 C39 C38 121.1(4) . .
C310 C39 H39A 119.7 . .
C38 C39 H39A 119.3 . .
N44 C41 N41 110.8(4) . .
N44 C41 C42 123.3(5) . .
N41 C41 C42 125.9(5) . .
C43 C42 C47 117.2(4) . .
C43 C42 C41 120.0(5) . .
C47 C42 C41 122.9(5) . .
C42 C43 C44 121.6(5) . .
C42 C43 H43A 119.1 . .
C44 C43 H43A 119.3 . .
C45 C44 C43 121.4(5) . .
C45 C44 H44A 119.3 . .
C43 C44 H44A 119.3 . .
C44 C45 C46 117.0(4) . .
C44 C45 C48 120.8(4) . .
C46 C45 C48 122.2(4) . .
C47 C46 C45 121.7(5) . .
C47 C46 H46A 119.3 . .
C45 C46 H46A 119.0 . .
C46 C47 C42 121.2(5) . .
C46 C47 H47A 119.5 . .
C42 C47 H47A 119.3 . .
C413 C48 C49 117.8(4) . .
C413 C48 C45 121.9(4) . .
C49 C48 C45 120.3(4) . .
C410 C49 C48 120.6(4) . .
C410 C49 H49A 119.6 . .
C48 C49 H49A 119.7 . .
N54 C51 N51 110.7(5) . .
N54 C51 C52 122.5(5) . .
N51 C51 C52 126.7(5) . .
C57 C52 C53 119.5(5) . .
C57 C52 C51 120.4(5) . .
C53 C52 C51 119.8(5) . .
C54 C53 C52 119.7(5) . .
C54 C53 H53A 120.4 . .
C52 C53 H53A 119.9 . .
C53 C54 C55 121.5(5) . .
C53 C54 H54A 119.1 . .
C55 C54 H54A 119.4 . .
C54 C55 C56 118.1(5) . .
C54 C55 C58 120.8(5) . .
C56 C55 C58 121.1(5) . .
C55 C56 C57 120.5(5) . .
C55 C56 H56A 120.0 . .
C57 C56 H56A 119.5 . .
C52 C57 C56 120.4(5) . .
C52 C57 H57A 119.4 . .
C56 C57 H57A 120.2 . .
C513 C58 C59 119.1(5) . .
C513 C58 C55 119.5(5) . .
C59 C58 C55 121.4(5) . .
C510 C59 C58 121.1(5) . .
C510 C59 H59A 119.4 . .
C58 C59 H59A 119.5 . .
C111 C110 C19 120.6(5) . .
C111 C110 C114 119.5(4) . .
C19 C110 C114 119.6(4) . .
C112 C111 C110 119.2(5) . .
C112 C111 H11A 120.0 . .
C110 C111 H11A 120.7 . .
C111 C112 C113 120.4(5) . .
C111 C112 H11B 119.7 . .
C113 C112 H11B 119.9 . .
C18 C113 C112 120.9(5) . .
C18 C113 H11C 120.1 . .
C112 C113 H11C 119.0 . .
O11 C114 O12 122.2(5) . .
O11 C114 C110 119.1(4) . .
O12 C114 C110 118.5(5) . .
O41 C159 O42 122.4(4) . .
O41 C159 C410 120.2(4) . .
O42 C159 C410 117.4(4) . .
C211 C210 C29 119.8(5) . .
C211 C210 C214 120.2(5) . .
C29 C210 C214 120.0(4) . .
C210 C211 C212 119.3(5) . .
C210 C211 H21A 120.4 . .
C212 C211 H21A 120.3 . .
C213 C212 C211 120.5(6) . .
C213 C212 H21B 119.6 . .
C211 C212 H21B 119.9 . .
C212 C213 C28 121.0(5) . .
C212 C213 H21C 119.3 . .
C28 C213 H21C 119.6 . .
O21 C214 O22 123.9(4) . .
O21 C214 C210 118.0(4) . .
O22 C214 C210 118.0(4) . .
C311 C310 C39 120.0(4) . .
C311 C310 C314 119.3(4) . .
C39 C310 C314 120.6(4) . .
C312 C311 C310 119.3(4) . .
C312 C311 H31A 120.1 . .
C310 C311 H31A 120.6 . .
C311 C312 C313 120.9(5) . .
C311 C312 H31B 120.0 . .
C313 C312 H31B 119.1 . .
C312 C313 C38 120.4(4) . .
C312 C313 H31C 119.9 . .
C38 C313 H31C 119.7 . .
O32 C314 O31 120.4(4) . .
O32 C314 C310 121.1(4) . .
O31 C314 C310 118.5(4) . .
O32 C314 Eu2 60.0(2) . .
O31 C314 Eu2 60.7(2) . .
C310 C314 Eu2 174.8(3) . .
C411 C410 C49 119.8(4) . .
C411 C410 C159 120.1(4) . .
C49 C410 C159 120.0(4) . .
C410 C411 C412 120.3(4) . .
C410 C411 H41A 119.9 . .
C412 C411 H41A 119.8 . .
C413 C412 C411 119.5(5) . .
C413 C412 H41B 120.1 . .
C411 C412 H41B 120.4 . .
C412 C413 C48 121.8(4) . .
C412 C413 H41C 118.9 . .
C48 C413 H41C 119.2 . .
C59 C510 C511 119.2(5) . .
C59 C510 C514 121.3(4) . .
C511 C510 C514 119.4(5) . .
C510 C511 C512 120.0(5) . .
C510 C511 H51A 120.1 . .
C512 C511 H51A 119.9 . .
C513 C512 C511 120.1(5) . .
C513 C512 H51B 120.1 . .
C511 C512 H51B 119.8 . .
C512 C513 C58 120.5(5) . .
C512 C513 H51C 119.7 . .
C58 C513 H51C 119.9 . .
O51 C514 O52 125.2(5) . .
O51 C514 C510 116.3(5) . .
O52 C514 C510 118.6(4) . .

loop_
_geom_bond_atom_site_label_1
_geom_bond_atom_site_label_2
_geom_bond_distance
_geom_bond_site_symmetry_2
Eu1 O11 2.288(3) .
Eu1 O21 2.328(3) .
Eu1 O52 2.346(3) .
Eu1 O8W 2.422(5) .
Eu1 O7W 2.441(4) .
Eu1 O6W 2.521(4) .
Eu1 O9W 2.519(4) .
Eu1 O10W 2.549(4) .
Eu1 H6WB 2.31(4) .
Eu1 H8WA 2.33(4) .
Eu1 H8WB 2.66(3) .
Eu2 O12 2.304(4) .
Eu2 O41 2.311(3) .
Eu2 O22 2.328(3) .
Eu2 O51 2.364(4) .
Eu2 O42 2.377(3) 2_666
Eu2 O32 2.490(3) .
Eu2 O31 2.504(3) .
Eu2 O11W 2.564(4) .
Eu2 C314 2.867(5) .
Eu3 O5WA 2.061(9) .
Eu3 Eu3 2.1445(11) 2_577
Eu3 O1W 2.378(6) .
Eu3 O5WA 2.405(9) 2_577
Eu3 O2W 2.410(7) .
Eu3 O3W 2.418(9) .
Eu3 O4W 2.475(8) .
Eu3 O5WB 2.508(9) .
Eu3 O1W 2.512(6) 2_577
Eu3 H1WA 2.50(4) .
Eu3 H1WB 2.61(7) .
Eu3 H2WA 2.76(3) .
Eu3 H3WA 1.69(4) .
Eu3 H4WA 2.77(7) .
Eu3 H4WB 2.39(7) .
Eu3 H5WA 1.36(7) .
Eu3 H5WB 2.23(5) .
Eu3 H5WC 2.34(7) .
Eu3 H5WD 2.31(7) .
Zn1 N43 1.991(4) 1_454
Zn1 N32 1.995(4) .
Zn1 N11 1.999(4) 1_444
Zn1 N54 2.007(4) 2_666
O1W Eu3 2.512(6) 2_577
O1W H1WA 0.855(10) .
O1W H1WB 0.851(10) .
O2W H2WA 0.865(10) .
O2W H2WB 0.858(10) .
O3W H3WA 0.859(11) .
O4W H4WA 0.851(10) .
O4W H4WB 0.861(11) .
O5WA Eu3 2.405(8) 2_577
O5WA H5WA 0.851(10) .
O5WA H5WB 0.861(11) .
O5WA H5WC 1.03(4) .
O5WB H5WC 0.849(11) .
O5WB H5WD 0.853(11) .
O6W H6WA 0.850(10) .
O6W H6WB 0.849(10) .
O7W H7WA 0.851(10) .
O7W H7WB 0.850(10) .
O8W H8WA 0.840(10) .
O8W H8WB 0.842(10) .
O9W H9WA 0.843(10) .
O9W H9WB 0.846(10) .
O10W H10A 0.848(10) .
O10W H10B 0.850(10) .
O11 C114 1.233(6) .
O11W H11D 0.860(10) .
O11W H11E 0.856(10) .
O12 C114 1.245(6) .
O12W H12A 0.848(11) .
O12W H12B 0.850(11) .
O13W H13B 0.850(11) .
O13W H13C 0.848(11) .
O14W H14B 0.851(10) .
O14W H14C 0.851(10) .
O21 C214 1.254(6) .
O22 C214 1.254(6) .
O31 C314 1.276(6) .
O32 C314 1.258(6) .
O41 C159 1.250(6) .
O42 C159 1.253(6) .
O42 Eu2 2.377(3) 2_666
O51 C514 1.226(6) .
O52 C514 1.256(6) .
N11 C11 1.322(6) .
N11 N12 1.356(6) .
N11 Zn1 1.999(4) 1_666
N12 N13 1.288(7) .
N13 N14 1.347(7) .
N14 C11 1.328(7) .
N21 C21 1.327(7) .
N21 N22 1.335(7) .
N22 N23 1.307(8) .
N23 N24 1.356(8) .
N23 H23B 0.8600 .
N24 C21 1.321(8) .
N31 C31 1.330(6) .
N31 N32 1.344(5) .
N32 N33 1.317(6) .
N33 N34 1.346(6) .
N34 C31 1.339(7) .
N41 C41 1.338(7) .
N41 N42 1.340(6) .
N42 N43 1.311(6) .
N43 N44 1.350(6) .
N43 Zn1 1.991(4) 1_656
N44 C41 1.327(7) .
N51 C51 1.325(7) .
N51 N52 1.358(7) .
N52 N53 1.286(7) .
N53 N54 1.352(6) .
N54 C51 1.315(6) .
N54 Zn1 2.007(4) 2_666
C11 C12 1.467(7) .
C12 C17 1.382(7) .
C12 C13 1.400(7) .
C13 C14 1.397(7) .
C13 H13A 0.9305 .
C14 C15 1.374(7) .
C14 H14A 0.9297 .
C15 C16 1.399(8) .
C15 C18 1.489(7) .
C16 C17 1.362(8) .
C16 H16A 0.9300 .
C17 H17A 0.9312 .
C18 C113 1.390(8) .
C18 C19 1.392(7) .
C19 C110 1.393(6) .
C19 H19A 0.9281 .
C21 C22 1.489(8) .
C22 C23 1.378(9) .
C22 C27 1.379(9) .
C23 C24 1.385(10) .
C23 H23A 0.9307 .
C24 C25 1.377(9) .
C24 H24A 0.9341 .
C25 C26 1.388(8) .
C25 C28 1.482(8) .
C26 C27 1.359(9) .
C26 H26A 0.9283 .
C27 H27A 0.9287 .
C28 C213 1.390(8) .
C28 C29 1.395(7) .
C29 C210 1.383(7) .
C29 H29A 0.9311 .
C31 C32 1.479(6) .
C32 C33 1.386(7) .
C32 C37 1.395(7) .
C33 C34 1.371(7) .
C33 H33A 0.9299 .
C34 C35 1.392(7) .
C34 H34A 0.9312 .
C35 C36 1.403(7) .
C35 C38 1.494(6) .
C36 C37 1.381(7) .
C36 H36A 0.9289 .
C37 H37A 0.9302 .
C38 C39 1.392(6) .
C38 C313 1.395(7) .
C39 C310 1.392(6) .
C39 H39A 0.9297 .
C41 C42 1.448(6) .
C42 C43 1.383(7) .
C42 C47 1.389(7) .
C43 C44 1.389(7) .
C43 H43A 0.9301 .
C44 C45 1.382(7) .
C44 H44A 0.9300 .
C45 C46 1.392(7) .
C45 C48 1.476(6) .
C46 C47 1.382(7) .
C46 H46A 0.9300 .
C47 H47A 0.9307 .
C48 C413 1.395(7) .
C48 C49 1.417(6) .
C49 C410 1.391(6) .
C49 H49A 0.9299 .
C51 C52 1.482(7) .
C52 C57 1.368(8) .
C52 C53 1.396(7) .
C53 C54 1.382(7) .
C53 H53A 0.9317 .
C54 C55 1.383(7) .
C54 H54A 0.9287 .
C55 C56 1.392(7) .
C55 C58 1.483(7) .
C56 C57 1.397(8) .
C56 H56A 0.9286 .
C57 H57A 0.9318 .
C58 C513 1.383(8) .
C58 C59 1.385(7) .
C59 C510 1.383(7) .
C59 H59A 0.9311 .
C110 C111 1.389(7) .
C110 C114 1.478(7) .
C111 C112 1.374(8) .
C111 H11A 0.9282 .
C112 C113 1.391(9) .
C112 H11B 0.9299 .
C113 H11C 0.9300 .
C159 C410 1.492(6) .
C210 C211 1.369(7) .
C210 C214 1.487(6) .
C211 C212 1.403(8) .
C211 H21A 0.9305 .
C212 C213 1.366(9) .
C212 H21B 0.9300 .
C213 H21C 0.9301 .
C310 C311 1.387(7) .
C310 C314 1.504(6) .
C311 C312 1.381(7) .
C311 H31A 0.9291 .
C312 C313 1.387(7) .
C312 H31B 0.9293 .
C313 H31C 0.9303 .
C410 C411 1.385(6) .
C411 C412 1.399(7) .
C411 H41A 0.9303 .
C412 C413 1.379(7) .
C412 H41B 0.9299 .
C413 H41C 0.9298 .
C510 C511 1.386(7) .
C510 C514 1.486(7) .
C511 C512 1.386(8) .
C511 H51A 0.9301 .
C512 C513 1.380(8) .
C512 H51B 0.9301 .
C513 H51C 0.9294 .

loop_
_geom_torsion_atom_site_label_1
_geom_torsion_atom_site_label_2
_geom_torsion_atom_site_label_3
_geom_torsion_atom_site_label_4
_geom_torsion
_geom_torsion_site_symmetry_1
_geom_torsion_site_symmetry_2
_geom_torsion_site_symmetry_3
_geom_torsion_site_symmetry_4
O5WA Eu3 O1W Eu3 69.3(3) . . . 2_577
O5WA Eu3 O1W Eu3 -57.0(3) 2_577 . . 2_577
O2W Eu3 O1W Eu3 117.3(3) . . . 2_577
O3W Eu3 O1W Eu3 -113.5(3) . . . 2_577
O4W Eu3 O1W Eu3 -171.50(17) . . . 2_577
O5WB Eu3 O1W Eu3 105.7(3) . . . 2_577
O1W Eu3 O1W Eu3 0.0 2_577 . . 2_577
O1W Eu3 O5WA Eu3 -66.90(16) . . . 2_577
O5WA Eu3 O5WA Eu3 0.000(1) 2_577 . . 2_577
O2W Eu3 O5WA Eu3 149.6(3) . . . 2_577
O3W Eu3 O5WA Eu3 117.0(5) . . . 2_577
O4W Eu3 O5WA Eu3 -148.51(19) . . . 2_577
O5WB Eu3 O5WA Eu3 -118.1(4) . . . 2_577
O1W Eu3 O5WA Eu3 63.67(16) 2_577 . . 2_577
O21 Eu1 O11 C114 -7.9(6) . . . .
O52 Eu1 O11 C114 63.0(5) . . . .
O8W Eu1 O11 C114 144.3(5) . . . .
O7W Eu1 O11 C114 -120.5(5) . . . .
O6W Eu1 O11 C114 119.7(5) . . . .
O9W Eu1 O11 C114 -144.0(5) . . . .
O10W Eu1 O11 C114 -65.8(5) . . . .
O41 Eu2 O12 C114 -59(2) . . . .
O22 Eu2 O12 C114 36(2) . . . .
O51 Eu2 O12 C114 -36(2) . . . .
O42 Eu2 O12 C114 -175(2) 2_666 . . .
O32 Eu2 O12 C114 120(2) . . . .
O31 Eu2 O12 C114 105(2) . . . .
O11W Eu2 O12 C114 -104(2) . . . .
C314 Eu2 O12 C114 113(2) . . . .
O11 Eu1 O21 C214 -16.7(5) . . . .
O52 Eu1 O21 C214 -87.9(4) . . . .
O8W Eu1 O21 C214 -140.5(4) . . . .
O7W Eu1 O21 C214 122.2(4) . . . .
O6W Eu1 O21 C214 -167.8(4) . . . .
O9W Eu1 O21 C214 84.5(5) . . . .
O10W Eu1 O21 C214 43.5(4) . . . .
O12 Eu2 O22 C214 -68.8(10) . . . .
O41 Eu2 O22 C214 87.8(10) . . . .
O51 Eu2 O22 C214 4.7(10) . . . .
O42 Eu2 O22 C214 -147.0(9) 2_666 . . .
O32 Eu2 O22 C214 165.7(10) . . . .
O31 Eu2 O22 C214 -141.9(10) . . . .
O11W Eu2 O22 C214 19.7(11) . . . .
C314 Eu2 O22 C214 -168.6(10) . . . .
O12 Eu2 O31 C314 161.4(3) . . . .
O41 Eu2 O31 C314 -26.4(4) . . . .
O22 Eu2 O31 C314 -99.5(3) . . . .
O51 Eu2 O31 C314 -144.4(3) . . . .
O42 Eu2 O31 C314 77.8(3) 2_666 . . .
O32 Eu2 O31 C314 -3.5(3) . . . .
O11W Eu2 O31 C314 101.6(3) . . . .
O12 Eu2 O32 C314 -14.5(3) . . . .
O41 Eu2 O32 C314 165.1(3) . . . .
O22 Eu2 O32 C314 74.7(3) . . . .
O51 Eu2 O32 C314 113.2(4) . . . .
O42 Eu2 O32 C314 -82.3(3) 2_666 . . .
O31 Eu2 O32 C314 3.6(3) . . . .
O11W Eu2 O32 C314 -132.7(3) . . . .
O12 Eu2 O51 C514 37.0(11) . . . .
O41 Eu2 O51 C514 -152.1(11) . . . .
O22 Eu2 O51 C514 -61.2(11) . . . .
O42 Eu2 O51 C514 99.3(11) 2_666 . . .
O32 Eu2 O51 C514 -101.3(11) . . . .
O31 Eu2 O51 C514 -17.2(12) . . . .
O11W Eu2 O51 C514 129.2(12) . . . .
C314 Eu2 O51 C514 -48.2(13) . . . .
O11 Eu1 O52 C514 -87.9(5) . . . .
O21 Eu1 O52 C514 41.0(5) . . . .
O8W Eu1 O52 C514 -165.2(5) . . . .
O7W Eu1 O52 C514 96.1(5) . . . .
O6W Eu1 O52 C514 122.9(5) . . . .
O9W Eu1 O52 C514 -130.9(5) . . . .
O10W Eu1 O52 C514 -19.7(6) . . . .
C11 N11 N12 N13 0.2(6) . . . .
Zn1 N11 N12 N13 -176.9(4) 1_666 . . .
N11 N12 N13 N14 -0.1(7) . . . .
N12 N13 N14 C11 -0.1(7) . . . .
C21 N21 N22 N23 -1.5(7) . . . .
N21 N22 N23 N24 2.1(8) . . . .
N22 N23 N24 C21 -1.9(8) . . . .
C31 N31 N32 N33 1.1(5) . . . .
C31 N31 N32 Zn1 -176.5(3) . . . .
N43 Zn1 N32 N33 -6.0(4) 1_454 . . .
N11 Zn1 N32 N33 114.1(4) 1_444 . . .
N54 Zn1 N32 N33 -123.6(4) 2_666 . . .
N43 Zn1 N32 N31 171.4(4) 1_454 . . .
N11 Zn1 N32 N31 -68.4(4) 1_444 . . .
N54 Zn1 N32 N31 53.8(5) 2_666 . . .
N31 N32 N33 N34 -1.6(6) . . . .
Zn1 N32 N33 N34 176.3(3) . . . .
N32 N33 N34 C31 1.4(6) . . . .
C41 N41 N42 N43 0.1(6) . . . .
N41 N42 N43 N44 -0.5(6) . . . .
N41 N42 N43 Zn1 175.0(4) . . . 1_656
N42 N43 N44 C41 0.7(5) . . . .
Zn1 N43 N44 C41 -175.5(3) 1_656 . . .
C51 N51 N52 N53 -1.1(7) . . . .
N51 N52 N53 N54 0.6(7) . . . .
N52 N53 N54 C51 0.2(7) . . . .
N52 N53 N54 Zn1 177.7(4) . . . 2_666
N12 N11 C11 N14 -0.3(6) . . . .
Zn1 N11 C11 N14 176.0(4) 1_666 . . .
N12 N11 C11 C12 179.4(5) . . . .
Zn1 N11 C11 C12 -4.3(9) 1_666 . . .
N13 N14 C11 N11 0.2(7) . . . .
N13 N14 C11 C12 -179.4(5) . . . .
N11 C11 C12 C17 -126.2(6) . . . .
N14 C11 C12 C17 53.4(8) . . . .
N11 C11 C12 C13 53.1(8) . . . .
N14 C11 C12 C13 -127.3(6) . . . .
C17 C12 C13 C14 0.8(7) . . . .
C11 C12 C13 C14 -178.6(5) . . . .
C12 C13 C14 C15 1.8(7) . . . .
C13 C14 C15 C16 -3.4(7) . . . .
C13 C14 C15 C18 175.3(5) . . . .
C14 C15 C16 C17 2.5(8) . . . .
C18 C15 C16 C17 -176.2(5) . . . .
C15 C16 C17 C12 0.0(9) . . . .
C13 C12 C17 C16 -1.7(8) . . . .
C11 C12 C17 C16 177.7(5) . . . .
C14 C15 C18 C113 -133.6(6) . . . .
C16 C15 C18 C113 45.1(8) . . . .
C14 C15 C18 C19 48.5(7) . . . .
C16 C15 C18 C19 -132.8(6) . . . .
C113 C18 C19 C110 0.2(8) . . . .
C15 C18 C19 C110 178.1(5) . . . .
N23 N24 C21 N21 1.0(8) . . . .
N23 N24 C21 C22 -177.4(6) . . . .
N22 N21 C21 N24 0.3(7) . . . .
N22 N21 C21 C22 178.6(6) . . . .
N24 C21 C22 C23 -9.3(10) . . . .
N21 C21 C22 C23 172.5(7) . . . .
N24 C21 C22 C27 174.7(7) . . . .
N21 C21 C22 C27 -3.4(10) . . . .
C27 C22 C23 C24 -3.8(13) . . . .
C21 C22 C23 C24 -179.9(8) . . . .
C22 C23 C24 C25 -3.1(14) . . . .
C23 C24 C25 C26 6.9(12) . . . .
C23 C24 C25 C28 -175.0(7) . . . .
C24 C25 C26 C27 -4.1(11) . . . .
C28 C25 C26 C27 177.9(7) . . . .
C25 C26 C27 C22 -2.7(12) . . . .
C23 C22 C27 C26 6.6(11) . . . .
C21 C22 C27 C26 -177.4(6) . . . .
C24 C25 C28 C213 -157.5(7) . . . .
C26 C25 C28 C213 20.4(9) . . . .
C24 C25 C28 C29 23.8(9) . . . .
C26 C25 C28 C29 -158.3(6) . . . .
C213 C28 C29 C210 -1.3(8) . . . .
C25 C28 C29 C210 177.5(5) . . . .
N32 N31 C31 N34 -0.2(5) . . . .
N32 N31 C31 C32 179.3(4) . . . .
N33 N34 C31 N31 -0.8(6) . . . .
N33 N34 C31 C32 179.7(4) . . . .
N31 C31 C32 C33 -170.1(5) . . . .
N34 C31 C32 C33 9.3(7) . . . .
N31 C31 C32 C37 10.0(7) . . . .
N34 C31 C32 C37 -170.6(5) . . . .
C37 C32 C33 C34 0.6(7) . . . .
C31 C32 C33 C34 -179.3(4) . . . .
C32 C33 C34 C35 0.3(8) . . . .
C33 C34 C35 C36 -0.6(7) . . . .
C33 C34 C35 C38 -179.8(4) . . . .
C34 C35 C36 C37 0.0(7) . . . .
C38 C35 C36 C37 179.3(4) . . . .
C35 C36 C37 C32 0.8(7) . . . .
C33 C32 C37 C36 -1.1(7) . . . .
C31 C32 C37 C36 178.8(4) . . . .
C34 C35 C38 C39 33.3(7) . . . .
C36 C35 C38 C39 -146.0(5) . . . .
C34 C35 C38 C313 -147.3(5) . . . .
C36 C35 C38 C313 33.5(6) . . . .
C313 C38 C39 C310 -2.0(7) . . . .
C35 C38 C39 C310 177.5(4) . . . .
N43 N44 C41 N41 -0.7(6) . . . .
N43 N44 C41 C42 -178.9(4) . . . .
N42 N41 C41 N44 0.3(6) . . . .
N42 N41 C41 C42 178.5(5) . . . .
N44 C41 C42 C43 -9.2(7) . . . .
N41 C41 C42 C43 172.8(5) . . . .
N44 C41 C42 C47 168.6(5) . . . .
N41 C41 C42 C47 -9.3(8) . . . .
C47 C42 C43 C44 -0.6(7) . . . .
C41 C42 C43 C44 177.4(5) . . . .
C42 C43 C44 C45 -0.8(8) . . . .
C43 C44 C45 C46 0.9(7) . . . .
C43 C44 C45 C48 -176.6(4) . . . .
C44 C45 C46 C47 0.4(8) . . . .
C48 C45 C46 C47 177.9(5) . . . .
C45 C46 C47 C42 -1.8(8) . . . .
C43 C42 C47 C46 1.8(8) . . . .
C41 C42 C47 C46 -176.1(5) . . . .
C44 C45 C48 C413 -155.1(5) . . . .
C46 C45 C48 C413 27.6(7) . . . .
C44 C45 C48 C49 26.7(7) . . . .
C46 C45 C48 C49 -150.6(5) . . . .
C413 C48 C49 C410 -3.8(6) . . . .
C45 C48 C49 C410 174.5(4) . . . .
N53 N54 C51 N51 -1.0(6) . . . .
Zn1 N54 C51 N51 -177.9(4) 2_666 . . .
N53 N54 C51 C52 -177.8(5) . . . .
Zn1 N54 C51 C52 5.3(8) 2_666 . . .
N52 N51 C51 N54 1.3(7) . . . .
N52 N51 C51 C52 177.9(5) . . . .
N54 C51 C52 C57 127.7(6) . . . .
N51 C51 C52 C57 -48.6(8) . . . .
N54 C51 C52 C53 -45.6(7) . . . .
N51 C51 C52 C53 138.2(6) . . . .
C57 C52 C53 C54 -3.4(7) . . . .
C51 C52 C53 C54 169.9(4) . . . .
C52 C53 C54 C55 -2.1(7) . . . .
C53 C54 C55 C56 5.6(7) . . . .
C53 C54 C55 C58 -172.5(4) . . . .
C54 C55 C56 C57 -3.8(8) . . . .
C58 C55 C56 C57 174.2(5) . . . .
C53 C52 C57 C56 5.1(8) . . . .
C51 C52 C57 C56 -168.1(5) . . . .
C55 C56 C57 C52 -1.5(8) . . . .
C54 C55 C58 C513 136.4(5) . . . .
C56 C55 C58 C513 -41.5(7) . . . .
C54 C55 C58 C59 -40.9(7) . . . .
C56 C55 C58 C59 141.1(5) . . . .
C513 C58 C59 C510 0.8(7) . . . .
C55 C58 C59 C510 178.2(4) . . . .
C18 C19 C110 C111 2.2(8) . . . .
C18 C19 C110 C114 -172.4(4) . . . .
C19 C110 C111 C112 -1.5(9) . . . .
C114 C110 C111 C112 173.1(6) . . . .
C110 C111 C112 C113 -1.6(11) . . . .
C19 C18 C113 C112 -3.3(10) . . . .
C15 C18 C113 C112 178.8(6) . . . .
C111 C112 C113 C18 4.1(11) . . . .
Eu1 O11 C114 O12 2.2(8) . . . .
Eu1 O11 C114 C110 177.5(3) . . . .
Eu2 O12 C114 O11 -19(3) . . . .
Eu2 O12 C114 C110 165.8(19) . . . .
C111 C110 C114 O11 -173.6(5) . . . .
C19 C110 C114 O11 1.1(7) . . . .
C111 C110 C114 O12 1.9(7) . . . .
C19 C110 C114 O12 176.5(5) . . . .
Eu2 O42 C159 O41 3.9(7) 2_666 . . .
Eu2 O42 C159 C410 -174.8(3) 2_666 . . .
C28 C29 C210 C211 0.0(8) . . . .
C28 C29 C210 C214 -177.9(5) . . . .
C29 C210 C211 C212 1.7(9) . . . .
C214 C210 C211 C212 179.5(6) . . . .
C210 C211 C212 C213 -2.0(12) . . . .
C211 C212 C213 C28 0.7(12) . . . .
C29 C28 C213 C212 0.9(11) . . . .
C25 C28 C213 C212 -177.8(7) . . . .
Eu1 O21 C214 O22 22.7(7) . . . .
Eu1 O21 C214 C210 -156.0(3) . . . .
Eu2 O22 C214 O21 44.1(13) . . . .
Eu2 O22 C214 C210 -137.2(8) . . . .
C211 C210 C214 O21 1.4(7) . . . .
C29 C210 C214 O21 179.3(4) . . . .
C211 C210 C214 O22 -177.3(5) . . . .
C29 C210 C214 O22 0.5(7) . . . .
C38 C39 C310 C311 0.4(7) . . . .
C38 C39 C310 C314 -175.8(4) . . . .
C39 C310 C311 C312 1.3(7) . . . .
C314 C310 C311 C312 177.6(5) . . . .
C310 C311 C312 C313 -1.4(8) . . . .
C311 C312 C313 C38 -0.2(8) . . . .
C39 C38 C313 C312 1.9(7) . . . .
C35 C38 C313 C312 -177.6(5) . . . .
Eu2 O32 C314 O31 -6.4(5) . . . .
Eu2 O32 C314 C310 174.1(4) . . . .
Eu2 O31 C314 O32 6.4(5) . . . .
Eu2 O31 C314 C310 -174.1(4) . . . .
C311 C310 C314 O32 166.8(5) . . . .
C39 C310 C314 O32 -17.0(7) . . . .
C311 C310 C314 O31 -12.7(7) . . . .
C39 C310 C314 O31 163.5(5) . . . .
O12 Eu2 C314 O32 168.0(3) . . . .
O41 Eu2 C314 O32 -14.9(3) . . . .
O22 Eu2 C314 O32 -100.7(3) . . . .
O51 Eu2 C314 O32 -113.5(4) . . . .
O42 Eu2 C314 O32 90.7(3) 2_666 . . .
O31 Eu2 C314 O32 -173.6(5) . . . .
O11W Eu2 C314 O32 70.5(4) . . . .
O12 Eu2 C314 O31 -18.3(3) . . . .
O41 Eu2 C314 O31 158.7(3) . . . .
O22 Eu2 C314 O31 72.9(3) . . . .
O51 Eu2 C314 O31 60.1(5) . . . .
O42 Eu2 C314 O31 -95.7(3) 2_666 . . .
O32 Eu2 C314 O31 173.6(5) . . . .
O11W Eu2 C314 O31 -115.9(3) . . . .
C48 C49 C410 C411 4.0(6) . . . .
C48 C49 C410 C159 -174.0(4) . . . .
O41 C159 C410 C411 166.0(4) . . . .
O42 C159 C410 C411 -15.3(6) . . . .
O41 C159 C410 C49 -16.0(6) . . . .
O42 C159 C410 C49 162.7(4) . . . .
C49 C410 C411 C412 -1.0(7) . . . .
C159 C410 C411 C412 177.0(4) . . . .
C410 C411 C412 C413 -2.1(7) . . . .
C411 C412 C413 C48 2.2(8) . . . .
C49 C48 C413 C412 0.7(7) . . . .
C45 C48 C413 C412 -177.6(4) . . . .
C58 C59 C510 C511 -2.9(7) . . . .
C58 C59 C510 C514 173.4(4) . . . .
C59 C510 C511 C512 3.3(8) . . . .
C514 C510 C511 C512 -173.0(5) . . . .
C510 C511 C512 C513 -1.7(8) . . . .
C511 C512 C513 C58 -0.4(9) . . . .
C59 C58 C513 C512 0.8(8) . . . .
C55 C58 C513 C512 -176.6(5) . . . .
Eu2 O51 C514 O52 -1.9(15) . . . .
Eu2 O51 C514 C510 177.1(9) . . . .
Eu1 O52 C514 O51 30.2(9) . . . .
Eu1 O52 C514 C510 -148.9(4) . . . .
C59 C510 C514 O51 -175.7(5) . . . .
C511 C510 C514 O51 0.6(7) . . . .
C59 C510 C514 O52 3.4(7) . . . .
C511 C510 C514 O52 179.7(5) . . . .
